data_4029188
loop_
_publ_author_name
'Zhang, Chun'
'Wang, Zhen'
'Song, Song'
'Meng, Xianggao'
'Zheng, Yan-Song'
'Yang, Xiang-Liang'
'Xu, Hui-Bi'

_publ_section_title
;
 Tetraphenylethylene-based expanded oxacalixarene: synthesis, structure,
 and its supramolecular grid assemblies directed by guests in the solid
 state.
;
_journal_issue 6
_journal_name_full 'The Journal of organic chemistry'
_journal_page_first 2729
_journal_page_last 2732
_journal_paper_doi 10.1021/jo402884a
_journal_volume 79
_journal_year 2014
_chemical_formula_sum 'C66 H46 N4 O4'
_chemical_formula_weight 959.07
_chemical_name_systematic
; 
 ? 
;
_space_group_IT_number 2
_symmetry_cell_setting triclinic
_symmetry_space_group_name_Hall '-P 1'
_symmetry_space_group_name_H-M 'P -1'
_atom_sites_solution_hydrogens geom
_atom_sites_solution_primary direct
_atom_sites_solution_secondary difmap
_audit_creation_method SHELXL-97
_cell_angle_alpha 97.529(4)
_cell_angle_beta 98.367(4)
_cell_angle_gamma 115.203(3)
_cell_formula_units_Z 2
_cell_length_a 12.024(3)
_cell_length_b 12.744(3)
_cell_length_c 18.613(5)
_cell_measurement_reflns_used 2281
_cell_measurement_temperature 100(2)
_cell_measurement_theta_max 27.10
_cell_measurement_theta_min 2.44
_cell_volume 2493.1(11)
_computing_cell_refinement 'Bruker SAINT'
_computing_data_collection 'Bruker APEX2'
_computing_data_reduction 'Bruker SAINT'
_computing_molecular_graphics 'Bruker SHELXTL'
_computing_publication_material 'Bruker SHELXTL'
_computing_structure_refinement 'SHELXL-97 (Sheldrick, 1997)'
_computing_structure_solution 'SHELXS-97 (Sheldrick, 1990)'
_diffrn_ambient_temperature 100(2)
_diffrn_measured_fraction_theta_full 0.994
_diffrn_measured_fraction_theta_max 0.994
_diffrn_measurement_device_type 'Bruker APEX-II CCD'
_diffrn_measurement_method '\f and \w scans'
_diffrn_radiation_monochromator graphite
_diffrn_radiation_source 'fine-focus sealed tube'
_diffrn_radiation_type MoK\a
_diffrn_radiation_wavelength 0.71073
_diffrn_reflns_av_R_equivalents 0.0693
_diffrn_reflns_av_sigmaI/netI 0.1168
_diffrn_reflns_limit_h_max 14
_diffrn_reflns_limit_h_min -14
_diffrn_reflns_limit_k_max 15
_diffrn_reflns_limit_k_min -15
_diffrn_reflns_limit_l_max 22
_diffrn_reflns_limit_l_min -22
_diffrn_reflns_number 20886
_diffrn_reflns_theta_full 26.00
_diffrn_reflns_theta_max 26.00
_diffrn_reflns_theta_min 1.13
_diffrn_standards_number 0
_exptl_absorpt_coefficient_mu 0.080
_exptl_absorpt_correction_T_max 0.9960
_exptl_absorpt_correction_T_min 0.9921
_exptl_absorpt_correction_type none
_exptl_crystal_density_diffrn 1.278
_exptl_crystal_density_meas 0
_exptl_crystal_density_method 'not measured'
_exptl_crystal_F_000 1004
_exptl_crystal_size_max 0.10
_exptl_crystal_size_mid 0.05
_exptl_crystal_size_min 0.05
_refine_diff_density_max 0.274
_refine_diff_density_min -0.297
_refine_diff_density_rms 0.060
_refine_ls_extinction_method none
_refine_ls_goodness_of_fit_ref 0.971
_refine_ls_hydrogen_treatment mixed
_refine_ls_matrix_type full
_refine_ls_number_parameters 667
_refine_ls_number_reflns 9747
_refine_ls_number_restraints 0
_refine_ls_restrained_S_all 0.971
_refine_ls_R_factor_all 0.1294
_refine_ls_R_factor_gt 0.0554
_refine_ls_shift/su_max 0.000
_refine_ls_shift/su_mean 0.000
_refine_ls_structure_factor_coef Fsqd
_refine_ls_weighting_details 'calc w=1/[\s^2^(Fo^2^)+(0.0692P)^2^+0.0000P] where P=(Fo^2^+2Fc^2^)/3'
_refine_ls_weighting_scheme calc
_refine_ls_wR_factor_gt 0.1236
_refine_ls_wR_factor_ref 0.1611
_reflns_number_gt 5194
_reflns_number_total 9747
_reflns_threshold_expression >2sigma(I)
_cod_data_source_file jo402884a_si_002.cif
_cod_data_source_block e:\131101f\work\mo_131101f_0m
_cod_depositor_comments
;
The following automatic conversions were performed:

'_symmetry_cell_setting' value 'Triclinic' changed to 'triclinic'
according to
/usr/data/users/saulius/crontab/automatic-downloads/current/ACS/lib/dictionaries/cif_core.dic
dictionary named 'cif_core.dic' version 2.4.2 from 2011-04-26.

Automatic conversion script
Id: cif_fix_values 2281 2013-09-26 08:29:07Z andrius 
;
_cod_original_sg_symbol_H-M P-1
_cod_database_code 4029188

loop_
_symmetry_equiv_pos_as_xyz
'x, y, z'
'-x, -y, -z'

loop_
_atom_site_label
_atom_site_type_symbol
_atom_site_fract_x
_atom_site_fract_y
_atom_site_fract_z
_atom_site_U_iso_or_equiv
_atom_site_adp_type
_atom_site_occupancy
_atom_site_symmetry_multiplicity
_atom_site_calc_flag
_atom_site_refinement_flags
C26 C 0.6641(3) 0.4397(2) 0.88818(16) 0.0195(6) Uani 1 1 d .
H26 H 0.6602 0.5108 0.9068 0.023 Uiso 1 1 calc R
O3 O 0.45812(18) 0.11726(16) 0.83394(11) 0.0245(5) Uani 1 1 d .
O4 O 0.21983(18) 0.24020(17) 0.67832(11) 0.0238(5) Uani 1 1 d .
O2 O 0.90074(18) 0.70210(18) 0.48377(11) 0.0260(5) Uani 1 1 d .
O1 O 1.14107(19) 0.59251(19) 0.64541(11) 0.0272(5) Uani 1 1 d .
N1 N 1.0166(2) 0.6445(2) 0.56574(13) 0.0209(6) Uani 1 1 d .
C28 C 0.8904(3) 0.5637(2) 0.88382(15) 0.0162(6) Uani 1 1 d .
C11 C 0.6051(3) 0.7021(2) 0.69516(16) 0.0200(7) Uani 1 1 d .
N3 N 0.3436(2) 0.1838(2) 0.75651(13) 0.0206(6) Uani 1 1 d .
C40 C 0.7949(3) 1.0782(3) 0.67786(18) 0.0289(8) Uani 1 1 d .
H40 H 0.7888 1.1063 0.6333 0.035 Uiso 1 1 calc R
C30 C 0.8866(3) 0.5250(3) 0.74781(16) 0.0211(7) Uani 1 1 d .
H30 H 0.7973 0.4839 0.7392 0.025 Uiso 1 1 calc R
C15 C 0.3204(3) 0.3513(2) 0.68465(16) 0.0185(6) Uani 1 1 d .
C35 C 0.6250(3) 0.7969(2) 0.74664(16) 0.0197(7) Uani 1 1 d .
C25 C 0.7768(3) 0.4455(2) 0.87370(15) 0.0162(6) Uani 1 1 d .
C48 C 0.9262(3) 0.6528(2) 0.94310(15) 0.0162(6) Uani 1 1 d .
C55 C 1.0285(3) 0.7754(2) 0.94941(15) 0.0186(6) Uani 1 1 d .
C5 C 0.8302(3) 0.7053(2) 0.53724(16) 0.0199(7) Uani 1 1 d .
C9 C 0.6289(3) 0.6453(2) 0.56635(16) 0.0220(7) Uani 1 1 d .
H9 H 0.5396 0.6027 0.5513 0.026 Uiso 1 1 calc R
C54 C 0.8565(3) 0.5583(3) 1.05031(16) 0.0247(7) Uani 1 1 d .
H54 H 0.8890 0.5037 1.0382 0.030 Uiso 1 1 calc R
C7 C 0.8153(3) 0.7722(2) 0.65918(17) 0.0223(7) Uani 1 1 d .
H7 H 0.8554 0.8169 0.7086 0.027 Uiso 1 1 calc R
C2 C 1.1980(3) 0.6374(3) 0.53375(17) 0.0290(8) Uani 1 1 d .
H2 H 1.2678 0.6216 0.5471 0.035 Uiso 1 1 calc R
C16 C 0.4405(3) 0.3696(2) 0.67879(16) 0.0208(7) Uani 1 1 d .
H16 H 0.4603 0.3047 0.6726 0.025 Uiso 1 1 calc R
C3 C 1.0811(3) 0.6924(3) 0.45445(17) 0.0264(7) Uani 1 1 d .
H3 H 1.0655 0.7168 0.4096 0.032 Uiso 1 1 calc R
C47 C 0.5068(3) 0.8604(3) 0.82953(16) 0.0231(7) Uani 1 1 d .
H47 H 0.5069 0.9155 0.7998 0.028 Uiso 1 1 calc R
C43 C 0.5635(3) 0.7089(3) 0.85683(17) 0.0270(7) Uani 1 1 d .
H43 H 0.6030 0.6597 0.8465 0.032 Uiso 1 1 calc R
C53 C 0.7988(3) 0.5538(3) 1.11044(17) 0.0278(7) Uani 1 1 d .
H53 H 0.7932 0.4968 1.1397 0.033 Uiso 1 1 calc R
C10 C 0.7002(3) 0.6420(3) 0.51456(17) 0.0226(7) Uani 1 1 d .
H10 H 0.6609 0.5976 0.4650 0.027 Uiso 1 1 calc R
C20 C 0.2464(3) -0.0123(2) 0.77696(17) 0.0256(7) Uani 1 1 d .
H20 H 0.2547 -0.0717 0.7999 0.031 Uiso 1 1 calc R
C19 C 0.1296(3) 0.0496(2) 0.70207(17) 0.0253(7) Uani 1 1 d .
H19 H 0.0523 0.0361 0.6714 0.030 Uiso 1 1 calc R
C24 C 0.7799(3) 0.3398(2) 0.84687(16) 0.0219(7) Uani 1 1 d .
H24 H 0.8564 0.3419 0.8378 0.026 Uiso 1 1 calc R
C39 C 0.8895(3) 1.1503(3) 0.73952(18) 0.0311(8) Uani 1 1 d .
H39 H 0.9493 1.2274 0.7373 0.037 Uiso 1 1 calc R
C31 C 0.9422(3) 0.5313(3) 0.68759(17) 0.0232(7) Uani 1 1 d .
H31 H 0.8927 0.4956 0.6384 0.028 Uiso 1 1 calc R
N4 N 0.1357(2) -0.0360(2) 0.73398(15) 0.0306(7) Uani 1 1 d .
C21 C 0.3478(3) 0.0972(2) 0.78812(16) 0.0205(7) Uani 1 1 d .
C51 C 0.7613(3) 0.7163(3) 1.08694(17) 0.0247(7) Uani 1 1 d .
H51 H 0.7288 0.7708 1.0991 0.030 Uiso 1 1 calc R
C29 C 0.9561(3) 0.5763(2) 0.82060(16) 0.0189(7) Uani 1 1 d .
C32 C 1.0730(3) 0.5918(3) 0.70139(16) 0.0210(7) Uani 1 1 d .
N2 N 1.1798(2) 0.6705(2) 0.47045(14) 0.0292(6) Uani 1 1 d .
C50 C 0.8201(3) 0.7225(2) 1.02812(16) 0.0199(7) Uani 1 1 d .
H50 H 0.8292 0.7826 1.0009 0.024 Uiso 1 1 calc R
C6 C 0.8880(3) 0.7715(2) 0.60846(16) 0.0194(6) Uani 1 1 d .
H6 H 0.9772 0.8163 0.6226 0.023 Uiso 1 1 calc R
C4 C 1.0009(3) 0.6798(2) 0.50278(16) 0.0217(7) Uani 1 1 d .
C18 C 0.2342(3) 0.1574(2) 0.71315(16) 0.0203(7) Uani 1 1 d .
C1 C 1.1157(3) 0.6254(3) 0.58099(16) 0.0222(7) Uani 1 1 d .
C36 C 0.7162(3) 0.9214(2) 0.74478(16) 0.0206(7) Uani 1 1 d .
C66 C 0.3143(4) 0.0914(3) 0.5167(2) 0.0466(10) Uani 1 1 d .
H66 H 0.2725 0.1178 0.4814 0.056 Uiso 1 1 calc R
C33 C 1.1445(3) 0.6433(2) 0.77195(16) 0.0228(7) Uani 1 1 d .
H33 H 1.2337 0.6842 0.7801 0.027 Uiso 1 1 calc R
C14 C 0.2910(3) 0.4452(2) 0.69131(16) 0.0213(7) Uani 1 1 d .
H14 H 0.2078 0.4317 0.6939 0.026 Uiso 1 1 calc R
C65 C 0.2454(4) 0.0001(3) 0.5475(2) 0.0492(10) Uani 1 1 d .
H65 H 0.1559 -0.0360 0.5339 0.059 Uiso 1 1 calc R
C23 C 0.6736(3) 0.2321(2) 0.83322(16) 0.0220(7) Uani 1 1 d .
H23 H 0.6767 0.1605 0.8146 0.026 Uiso 1 1 calc R
C64 C 0.3036(5) -0.0399(4) 0.5975(2) 0.0545(11) Uani 1 1 d .
H64 H 0.2546 -0.1037 0.6184 0.065 Uiso 1 1 calc R
C60 C 1.0111(3) 0.8489(2) 0.90490(17) 0.0236(7) Uani 1 1 d .
H60 H 0.9352 0.8204 0.8682 0.028 Uiso 1 1 calc R
C59 C 1.1045(3) 0.9635(3) 0.91414(19) 0.0318(8) Uani 1 1 d .
H59 H 1.0920 1.0147 0.8846 0.038 Uiso 1 1 calc R
C38 C 0.8966(3) 1.1093(3) 0.80478(18) 0.0270(7) Uani 1 1 d .
H38 H 0.9609 1.1586 0.8476 0.032 Uiso 1 1 calc R
C37 C 0.8096(3) 0.9965(2) 0.80724(17) 0.0229(7) Uani 1 1 d .
H37 H 0.8137 0.9697 0.8524 0.028 Uiso 1 1 calc R
C58 C 1.2158(3) 1.0039(3) 0.96604(19) 0.0324(8) Uani 1 1 d .
H58 H 1.2804 1.0824 0.9716 0.039 Uiso 1 1 calc R
C49 C 0.8662(3) 0.6429(2) 1.00811(16) 0.0180(6) Uani 1 1 d .
C8 C 0.6831(3) 0.7082(2) 0.63918(16) 0.0192(7) Uani 1 1 d .
C44 C 0.5064(3) 0.7016(3) 0.91639(17) 0.0316(8) Uani 1 1 d .
H44 H 0.5061 0.6466 0.9463 0.038 Uiso 1 1 calc R
C56 C 1.1396(3) 0.8185(3) 1.00268(17) 0.0261(7) Uani 1 1 d .
H56 H 1.1509 0.7698 1.0346 0.031 Uiso 1 1 calc R
C34 C 1.0871(3) 0.6360(2) 0.83169(16) 0.0181(6) Uani 1 1 d .
H34 H 1.1375 0.6721 0.8807 0.022 Uiso 1 1 calc R
C46 C 0.4499(3) 0.8537(3) 0.88979(17) 0.0282(7) Uani 1 1 d .
H46 H 0.4117 0.9036 0.9011 0.034 Uiso 1 1 calc R
C45 C 0.4496(3) 0.7731(3) 0.93318(17) 0.0310(8) Uani 1 1 d .
H45 H 0.4104 0.7670 0.9743 0.037 Uiso 1 1 calc R
C57 C 1.2337(3) 0.9316(3) 1.00968(18) 0.0311(8) Uani 1 1 d .
H57 H 1.3112 0.9594 1.0448 0.037 Uiso 1 1 calc R
C17 C 0.5309(3) 0.4832(2) 0.68209(16) 0.0203(7) Uani 1 1 d .
H17 H 0.6132 0.4958 0.6777 0.024 Uiso 1 1 calc R
C41 C 0.7093(3) 0.9656(3) 0.68076(17) 0.0251(7) Uani 1 1 d .
H41 H 0.6442 0.9172 0.6381 0.030 Uiso 1 1 calc R
C22 C 0.5633(3) 0.2295(2) 0.84682(16) 0.0201(7) Uani 1 1 d .
C61 C 0.4437(4) 0.1454(4) 0.5364(2) 0.0526(11) Uani 1 1 d .
H61 H 0.4914 0.2089 0.5149 0.063 Uiso 1 1 calc R
C63 C 0.4333(5) 0.0122(4) 0.6178(2) 0.0641(13) Uani 1 1 d .
H63 H 0.4742 -0.0163 0.6520 0.077 Uiso 1 1 calc R
C62 C 0.5038(4) 0.1068(5) 0.5877(2) 0.0657(13) Uani 1 1 d .
H62 H 0.5933 0.1448 0.6024 0.079 Uiso 1 1 calc R
C12 C 0.5049(3) 0.5802(2) 0.69168(16) 0.0196(7) Uani 1 1 d .
C42 C 0.5635(3) 0.7886(2) 0.81157(16) 0.0210(7) Uani 1 1 d .
C27 C 0.5583(3) 0.3323(2) 0.87583(16) 0.0208(7) Uani 1 1 d .
H27 H 0.4826 0.3290 0.8872 0.025 Uiso 1 1 calc R
C13 C 0.3820(3) 0.5584(2) 0.69423(15) 0.0187(6) Uani 1 1 d .
H13 H 0.3606 0.6223 0.6980 0.022 Uiso 1 1 calc R
C52 C 0.7498(3) 0.6317(3) 1.12772(17) 0.0277(7) Uani 1 1 d .
H52 H 0.7082 0.6267 1.1678 0.033 Uiso 1 1 calc R

loop_
_atom_site_aniso_label
_atom_site_aniso_U_11
_atom_site_aniso_U_22
_atom_site_aniso_U_33
_atom_site_aniso_U_23
_atom_site_aniso_U_13
_atom_site_aniso_U_12
C26 0.0185(16) 0.0149(15) 0.0231(16) 0.0008(12) 0.0038(13) 0.0067(13)
O3 0.0159(11) 0.0124(10) 0.0343(12) 0.0045(9) -0.0021(9) -0.0011(9)
O4 0.0183(11) 0.0166(10) 0.0318(12) 0.0062(9) 0.0015(9) 0.0047(9)
O2 0.0214(12) 0.0302(12) 0.0267(12) 0.0084(10) 0.0082(10) 0.0106(10)
O1 0.0266(12) 0.0404(13) 0.0237(12) 0.0089(10) 0.0122(10) 0.0209(11)
N1 0.0179(14) 0.0201(14) 0.0219(14) 0.0000(11) 0.0057(11) 0.0068(11)
C28 0.0127(15) 0.0139(14) 0.0201(15) -0.0001(12) 0.0003(12) 0.0065(12)
C11 0.0169(16) 0.0176(15) 0.0241(16) 0.0035(13) 0.0025(13) 0.0076(13)
N3 0.0177(14) 0.0167(13) 0.0267(14) 0.0033(11) 0.0061(11) 0.0070(11)
C40 0.032(2) 0.0234(17) 0.0329(19) 0.0089(15) 0.0132(16) 0.0111(15)
C30 0.0143(16) 0.0200(16) 0.0293(18) 0.0052(13) 0.0054(14) 0.0081(13)
C15 0.0155(16) 0.0107(14) 0.0232(16) 0.0018(12) 0.0029(13) 0.0012(12)
C35 0.0161(16) 0.0168(15) 0.0236(16) 0.0031(13) 0.0031(13) 0.0058(13)
C25 0.0132(15) 0.0135(14) 0.0184(15) -0.0001(12) 0.0025(12) 0.0042(12)
C48 0.0131(15) 0.0125(14) 0.0195(16) 0.0010(12) 0.0017(12) 0.0040(12)
C55 0.0174(16) 0.0161(15) 0.0202(16) 0.0015(12) 0.0086(13) 0.0049(13)
C5 0.0207(17) 0.0189(15) 0.0234(17) 0.0078(13) 0.0089(14) 0.0099(13)
C9 0.0183(16) 0.0138(15) 0.0312(18) 0.0040(13) 0.0034(14) 0.0058(13)
C54 0.0272(18) 0.0216(16) 0.0302(18) 0.0070(14) 0.0098(15) 0.0139(14)
C7 0.0212(17) 0.0159(15) 0.0245(17) -0.0010(13) 0.0004(14) 0.0066(13)
C2 0.0253(19) 0.0352(19) 0.0295(19) 0.0053(15) 0.0106(15) 0.0155(16)
C16 0.0230(17) 0.0178(15) 0.0255(17) 0.0032(13) 0.0056(14) 0.0131(13)
C3 0.0257(18) 0.0248(17) 0.0232(17) 0.0041(14) 0.0062(15) 0.0065(14)
C47 0.0175(16) 0.0177(16) 0.0249(17) -0.0001(13) 0.0033(14) 0.0013(13)
C43 0.0315(19) 0.0219(17) 0.0287(18) 0.0050(14) 0.0063(15) 0.0135(15)
C53 0.0319(19) 0.0277(18) 0.0290(18) 0.0109(15) 0.0101(15) 0.0161(15)
C10 0.0209(17) 0.0197(16) 0.0241(17) 0.0046(13) 0.0030(14) 0.0070(13)
C20 0.0218(18) 0.0136(15) 0.0365(19) 0.0036(14) 0.0047(15) 0.0047(13)
C19 0.0196(17) 0.0169(16) 0.0352(19) 0.0050(14) 0.0006(14) 0.0062(14)
C24 0.0168(16) 0.0208(16) 0.0296(18) 0.0050(14) 0.0042(14) 0.0103(13)
C39 0.032(2) 0.0146(16) 0.043(2) 0.0013(15) 0.0153(17) 0.0059(15)
C31 0.0220(17) 0.0256(17) 0.0206(16) 0.0014(13) 0.0022(14) 0.0113(14)
N4 0.0213(15) 0.0184(14) 0.0417(17) 0.0043(13) 0.0001(13) 0.0024(12)
C21 0.0165(16) 0.0167(15) 0.0274(17) 0.0030(13) 0.0060(14) 0.0069(13)
C51 0.0214(17) 0.0156(15) 0.0376(19) 0.0036(14) 0.0119(15) 0.0080(13)
C29 0.0219(17) 0.0120(14) 0.0260(17) 0.0031(13) 0.0057(14) 0.0108(13)
C32 0.0233(17) 0.0231(16) 0.0239(17) 0.0052(13) 0.0115(14) 0.0152(14)
N2 0.0280(16) 0.0278(15) 0.0287(15) 0.0018(12) 0.0120(13) 0.0094(13)
C50 0.0209(16) 0.0118(14) 0.0249(17) 0.0015(12) 0.0059(14) 0.0057(13)
C6 0.0123(15) 0.0137(14) 0.0275(17) -0.0009(13) 0.0017(13) 0.0040(12)
C4 0.0162(16) 0.0171(15) 0.0265(17) 0.0019(13) 0.0044(14) 0.0034(13)
C18 0.0200(17) 0.0142(15) 0.0271(17) 0.0027(13) 0.0059(14) 0.0086(13)
C1 0.0200(17) 0.0194(16) 0.0228(17) -0.0010(13) 0.0030(14) 0.0072(13)
C36 0.0214(17) 0.0182(15) 0.0248(17) 0.0001(13) 0.0071(14) 0.0122(13)
C66 0.071(3) 0.036(2) 0.038(2) 0.0032(18) 0.009(2) 0.032(2)
C33 0.0200(17) 0.0172(15) 0.0306(18) 0.0041(13) 0.0048(14) 0.0085(13)
C14 0.0152(16) 0.0219(16) 0.0274(17) 0.0039(13) 0.0051(13) 0.0092(13)
C65 0.062(3) 0.037(2) 0.049(2) -0.0004(19) 0.009(2) 0.027(2)
C23 0.0206(17) 0.0141(15) 0.0313(18) 0.0050(13) 0.0040(14) 0.0084(13)
C64 0.085(4) 0.048(2) 0.048(3) 0.010(2) 0.026(3) 0.043(3)
C60 0.0214(17) 0.0174(16) 0.0320(18) 0.0042(13) 0.0060(14) 0.0090(13)
C59 0.034(2) 0.0178(16) 0.045(2) 0.0098(15) 0.0166(17) 0.0096(15)
C38 0.0167(17) 0.0245(17) 0.0355(19) -0.0031(15) 0.0080(15) 0.0074(14)
C37 0.0232(17) 0.0180(16) 0.0260(17) -0.0024(13) 0.0037(14) 0.0105(14)
C58 0.0266(19) 0.0132(16) 0.044(2) -0.0044(15) 0.0127(17) -0.0019(14)
C49 0.0120(15) 0.0147(15) 0.0232(16) 0.0023(12) 0.0030(13) 0.0030(12)
C8 0.0176(16) 0.0124(14) 0.0265(17) 0.0036(13) 0.0039(13) 0.0062(13)
C44 0.033(2) 0.0252(18) 0.0272(18) 0.0065(15) 0.0020(16) 0.0055(16)
C56 0.0215(17) 0.0238(17) 0.0246(17) 0.0011(14) 0.0027(14) 0.0045(14)
C34 0.0170(16) 0.0123(14) 0.0188(16) -0.0033(12) 0.0013(13) 0.0036(12)
C46 0.0177(17) 0.0294(18) 0.0293(18) -0.0024(15) 0.0027(15) 0.0065(14)
C45 0.0249(19) 0.0351(19) 0.0231(18) 0.0014(15) 0.0046(15) 0.0062(16)
C57 0.0205(18) 0.0320(19) 0.0267(18) -0.0042(15) 0.0042(15) 0.0024(15)
C17 0.0153(16) 0.0196(16) 0.0269(17) 0.0054(13) 0.0073(13) 0.0079(13)
C41 0.0247(18) 0.0177(16) 0.0300(18) 0.0020(14) 0.0055(15) 0.0080(14)
C22 0.0156(16) 0.0129(15) 0.0258(17) 0.0054(13) 0.0015(13) 0.0017(13)
C61 0.066(3) 0.048(2) 0.052(3) 0.006(2) 0.021(2) 0.032(2)
C63 0.098(4) 0.086(4) 0.050(3) 0.023(3) 0.024(3) 0.075(3)
C62 0.061(3) 0.086(4) 0.061(3) -0.002(3) 0.012(3) 0.049(3)
C12 0.0159(16) 0.0188(15) 0.0225(16) 0.0034(13) 0.0037(13) 0.0070(13)
C42 0.0171(16) 0.0162(15) 0.0227(16) -0.0015(13) -0.0013(13) 0.0046(13)
C27 0.0120(15) 0.0233(16) 0.0282(17) 0.0056(14) 0.0072(13) 0.0081(13)
C13 0.0195(16) 0.0151(15) 0.0227(16) 0.0015(12) 0.0036(13) 0.0100(13)
C52 0.0280(19) 0.0270(17) 0.0285(18) 0.0055(14) 0.0117(15) 0.0113(15)

loop_
_atom_type_symbol
_atom_type_description
_atom_type_scat_dispersion_real
_atom_type_scat_dispersion_imag
_atom_type_scat_source
C C 0.0033 0.0016 'International Tables Vol C Tables 4.2.6.8 and 6.1.1.4'
H H 0.0000 0.0000 'International Tables Vol C Tables 4.2.6.8 and 6.1.1.4'
N N 0.0061 0.0033 'International Tables Vol C Tables 4.2.6.8 and 6.1.1.4'
O O 0.0106 0.0060 'International Tables Vol C Tables 4.2.6.8 and 6.1.1.4'

loop_
_geom_angle_atom_site_label_1
_geom_angle_atom_site_label_2
_geom_angle_atom_site_label_3
_geom_angle
C27 C26 C25 120.9(3)
C27 C26 H26 119.6
C25 C26 H26 119.6
C21 O3 C22 118.9(2)
C18 O4 C15 121.4(2)
C4 O2 C5 118.1(2)
C1 O1 C32 121.9(2)
C1 N1 C4 115.8(3)
C48 C28 C29 122.7(2)
C48 C28 C25 122.7(3)
C29 C28 C25 114.6(2)
C35 C11 C8 123.6(3)
C35 C11 C12 122.2(3)
C8 C11 C12 114.2(2)
C18 N3 C21 115.4(2)
C41 C40 C39 120.2(3)
C41 C40 H40 119.9
C39 C40 H40 119.9
C31 C30 C29 122.7(3)
C31 C30 H30 118.7
C29 C30 H30 118.7
C14 C15 C16 120.3(3)
C14 C15 O4 115.3(2)
C16 C15 O4 124.2(2)
C11 C35 C42 123.9(2)
C11 C35 C36 122.0(3)
C42 C35 C36 114.1(2)
C24 C25 C26 118.2(3)
C24 C25 C28 121.1(3)
C26 C25 C28 120.6(2)
C28 C48 C49 124.4(2)
C28 C48 C55 123.2(3)
C49 C48 C55 112.3(2)
C56 C55 C60 119.3(3)
C56 C55 C48 119.8(3)
C60 C55 C48 120.8(3)
C6 C5 C10 121.5(3)
C6 C5 O2 121.3(3)
C10 C5 O2 117.2(3)
C8 C9 C10 122.5(3)
C8 C9 H9 118.8
C10 C9 H9 118.8
C49 C54 C53 119.8(3)
C49 C54 H54 120.1
C53 C54 H54 120.1
C6 C7 C8 121.2(3)
C6 C7 H7 119.4
C8 C7 H7 119.4
N2 C2 C1 120.5(3)
N2 C2 H2 119.7
C1 C2 H2 119.7
C17 C16 C15 119.0(3)
C17 C16 H16 120.5
C15 C16 H16 120.5
N2 C3 C4 120.5(3)
N2 C3 H3 119.7
C4 C3 H3 119.7
C46 C47 C42 121.8(3)
C46 C47 H47 119.1
C42 C47 H47 119.1
C44 C43 C42 120.2(3)
C44 C43 H43 119.9
C42 C43 H43 119.9
C52 C53 C54 120.5(3)
C52 C53 H53 119.8
C54 C53 H53 119.8
C5 C10 C9 118.0(3)
C5 C10 H10 121.0
C9 C10 H10 121.0
N4 C20 C21 120.4(3)
N4 C20 H20 119.8
C21 C20 H20 119.8
N4 C19 C18 120.6(3)
N4 C19 H19 119.7
C18 C19 H19 119.7
C23 C24 C25 121.1(3)
C23 C24 H24 119.4
C25 C24 H24 119.4
C40 C39 C38 119.6(3)
C40 C39 H39 120.2
C38 C39 H39 120.2
C30 C31 C32 117.8(3)
C30 C31 H31 121.1
C32 C31 H31 121.1
C19 N4 C20 117.4(3)
N3 C21 O3 119.1(2)
N3 C21 C20 123.0(3)
O3 C21 C20 117.9(3)
C52 C51 C50 120.1(3)
C52 C51 H51 120.0
C50 C51 H51 120.0
C30 C29 C34 117.5(3)
C30 C29 C28 120.1(3)
C34 C29 C28 122.3(3)
C33 C32 C31 121.3(3)
C33 C32 O1 115.5(3)
C31 C32 O1 122.8(3)
C2 N2 C3 117.5(3)
C51 C50 C49 121.3(3)
C51 C50 H50 119.4
C49 C50 H50 119.4
C5 C6 C7 119.4(3)
C5 C6 H6 120.3
C7 C6 H6 120.3
N1 C4 O2 118.9(3)
N1 C4 C3 122.6(3)
O2 C4 C3 118.4(3)
N3 C18 O4 120.0(2)
N3 C18 C19 123.1(3)
O4 C18 C19 116.8(3)
N1 C1 O1 119.7(3)
N1 C1 C2 123.0(3)
O1 C1 C2 117.2(3)
C41 C36 C37 117.8(3)
C41 C36 C35 121.0(3)
C37 C36 C35 121.2(3)
C65 C66 C61 120.3(4)
C65 C66 H66 119.8
C61 C66 H66 119.8
C32 C33 C34 120.1(3)
C32 C33 H33 119.9
C34 C33 H33 119.9
C13 C14 C15 120.2(3)
C13 C14 H14 119.9
C15 C14 H14 119.9
C64 C65 C66 120.7(4)
C64 C65 H65 119.6
C66 C65 H65 119.6
C22 C23 C24 119.2(3)
C22 C23 H23 120.4
C24 C23 H23 120.4
C65 C64 C63 120.1(4)
C65 C64 H64 120.0
C63 C64 H64 120.0
C59 C60 C55 119.8(3)
C59 C60 H60 120.1
C55 C60 H60 120.1
C58 C59 C60 120.1(3)
C58 C59 H59 119.9
C60 C59 H59 119.9
C37 C38 C39 119.7(3)
C37 C38 H38 120.1
C39 C38 H38 120.1
C38 C37 C36 121.3(3)
C38 C37 H37 119.4
C36 C37 H37 119.4
C57 C58 C59 120.3(3)
C57 C58 H58 119.8
C59 C58 H58 119.8
C50 C49 C54 118.6(3)
C50 C49 C48 118.6(2)
C54 C49 C48 122.8(3)
C9 C8 C7 117.3(3)
C9 C8 C11 121.3(3)
C7 C8 C11 121.3(3)
C43 C44 C45 121.0(3)
C43 C44 H44 119.5
C45 C44 H44 119.5
C57 C56 C55 120.4(3)
C57 C56 H56 119.8
C55 C56 H56 119.8
C33 C34 C29 120.6(3)
C33 C34 H34 119.7
C29 C34 H34 119.7
C45 C46 C47 119.1(3)
C45 C46 H46 120.4
C47 C46 H46 120.4
C44 C45 C46 119.8(3)
C44 C45 H45 120.1
C46 C45 H45 120.1
C58 C57 C56 120.0(3)
C58 C57 H57 120.0
C56 C57 H57 120.0
C16 C17 C12 121.8(3)
C16 C17 H17 119.1
C12 C17 H17 119.1
C40 C41 C36 121.4(3)
C40 C41 H41 119.3
C36 C41 H41 119.3
C23 C22 C27 121.0(3)
C23 C22 O3 117.2(3)
C27 C22 O3 121.7(3)
C66 C61 C62 119.6(4)
C66 C61 H61 120.2
C62 C61 H61 120.2
C64 C63 C62 119.4(4)
C64 C63 H63 120.3
C62 C63 H63 120.3
C61 C62 C63 119.8(4)
C61 C62 H62 120.1
C63 C62 H62 120.1
C13 C12 C17 117.9(3)
C13 C12 C11 121.7(3)
C17 C12 C11 120.4(3)
C47 C42 C43 118.0(3)
C47 C42 C35 121.4(3)
C43 C42 C35 120.6(3)
C26 C27 C22 119.5(3)
C26 C27 H27 120.3
C22 C27 H27 120.3
C14 C13 C12 120.7(3)
C14 C13 H13 119.6
C12 C13 H13 119.6
C51 C52 C53 119.8(3)
C51 C52 H52 120.1
C53 C52 H52 120.1

loop_
_geom_bond_atom_site_label_1
_geom_bond_atom_site_label_2
_geom_bond_distance
C26 C27 1.376(4)
C26 C25 1.394(4)
C26 H26 0.9500
O3 C21 1.370(3)
O3 C22 1.408(3)
O4 C18 1.365(3)
O4 C15 1.392(3)
O2 C4 1.361(3)
O2 C5 1.406(3)
O1 C1 1.357(3)
O1 C32 1.414(3)
N1 C1 1.314(4)
N1 C4 1.325(4)
C28 C48 1.344(4)
C28 C29 1.499(4)
C28 C25 1.506(4)
C11 C35 1.349(4)
C11 C8 1.488(4)
C11 C12 1.492(4)
N3 C18 1.319(4)
N3 C21 1.333(3)
C40 C41 1.378(4)
C40 C39 1.382(4)
C40 H40 0.9500
C30 C31 1.380(4)
C30 C29 1.391(4)
C30 H30 0.9500
C15 C14 1.380(4)
C15 C16 1.385(4)
C35 C42 1.498(4)
C35 C36 1.505(4)
C25 C24 1.392(4)
C48 C49 1.489(4)
C48 C55 1.497(4)
C55 C56 1.384(4)
C55 C60 1.389(4)
C5 C6 1.375(4)
C5 C10 1.385(4)
C9 C8 1.385(4)
C9 C10 1.387(4)
C9 H9 0.9500
C54 C49 1.390(4)
C54 C53 1.395(4)
C54 H54 0.9500
C7 C6 1.378(4)
C7 C8 1.405(4)
C7 H7 0.9500
C2 N2 1.322(4)
C2 C1 1.392(4)
C2 H2 0.9500
C16 C17 1.378(4)
C16 H16 0.9500
C3 N2 1.333(4)
C3 C4 1.386(4)
C3 H3 0.9500
C47 C46 1.390(4)
C47 C42 1.390(4)
C47 H47 0.9500
C43 C44 1.380(4)
C43 C42 1.402(4)
C43 H43 0.9500
C53 C52 1.380(4)
C53 H53 0.9500
C10 H10 0.9500
C20 N4 1.336(4)
C20 C21 1.370(4)
C20 H20 0.9500
C19 N4 1.332(4)
C19 C18 1.375(4)
C19 H19 0.9500
C24 C23 1.379(4)
C24 H24 0.9500
C39 C38 1.389(4)
C39 H39 0.9500
C31 C32 1.390(4)
C31 H31 0.9500
C51 C52 1.370(4)
C51 C50 1.381(4)
C51 H51 0.9500
C29 C34 1.396(4)
C32 C33 1.363(4)
C50 C49 1.384(4)
C50 H50 0.9500
C6 H6 0.9500
C36 C41 1.389(4)
C36 C37 1.393(4)
C66 C65 1.364(5)
C66 C61 1.373(5)
C66 H66 0.9500
C33 C34 1.384(4)
C33 H33 0.9500
C14 C13 1.378(4)
C14 H14 0.9500
C65 C64 1.361(5)
C65 H65 0.9500
C23 C22 1.374(4)
C23 H23 0.9500
C64 C63 1.378(6)
C64 H64 0.9500
C60 C59 1.381(4)
C60 H60 0.9500
C59 C58 1.376(5)
C59 H59 0.9500
C38 C37 1.383(4)
C38 H38 0.9500
C37 H37 0.9500
C58 C57 1.368(5)
C58 H58 0.9500
C44 C45 1.383(4)
C44 H44 0.9500
C56 C57 1.376(4)
C56 H56 0.9500
C34 H34 0.9500
C46 C45 1.386(4)
C46 H46 0.9500
C45 H45 0.9500
C57 H57 0.9500
C17 C12 1.395(4)
C17 H17 0.9500
C41 H41 0.9500
C22 C27 1.379(4)
C61 C62 1.379(6)
C61 H61 0.9500
C63 C62 1.390(6)
C63 H63 0.9500
C62 H62 0.9500
C12 C13 1.392(4)
C27 H27 0.9500
C13 H13 0.9500
C52 H52 0.9500

loop_
_geom_torsion_atom_site_label_1
_geom_torsion_atom_site_label_2
_geom_torsion_atom_site_label_3
_geom_torsion_atom_site_label_4
_geom_torsion
C18 O4 C15 C14 -140.6(3)
C18 O4 C15 C16 44.6(4)
C8 C11 C35 C42 -168.3(3)
C12 C11 C35 C42 9.3(4)
C8 C11 C35 C36 9.4(4)
C12 C11 C35 C36 -173.1(3)
C27 C26 C25 C24 -0.4(4)
C27 C26 C25 C28 177.0(3)
C48 C28 C25 C24 -139.0(3)
C29 C28 C25 C24 44.1(4)
C48 C28 C25 C26 43.6(4)
C29 C28 C25 C26 -133.3(3)
C29 C28 C48 C49 -177.9(3)
C25 C28 C48 C49 5.4(4)
C29 C28 C48 C55 4.7(4)
C25 C28 C48 C55 -172.0(3)
C28 C48 C55 C56 -113.4(3)
C49 C48 C55 C56 68.9(3)
C28 C48 C55 C60 69.8(4)
C49 C48 C55 C60 -107.9(3)
C4 O2 C5 C6 49.5(4)
C4 O2 C5 C10 -132.4(3)
C14 C15 C16 C17 2.0(4)
O4 C15 C16 C17 176.6(3)
C49 C54 C53 C52 0.9(5)
C6 C5 C10 C9 -1.1(4)
O2 C5 C10 C9 -179.3(2)
C8 C9 C10 C5 -0.6(4)
C26 C25 C24 C23 1.5(4)
C28 C25 C24 C23 -175.9(3)
C41 C40 C39 C38 -1.0(5)
C29 C30 C31 C32 0.0(4)
C18 C19 N4 C20 0.4(5)
C21 C20 N4 C19 1.2(5)
C18 N3 C21 O3 179.9(2)
C18 N3 C21 C20 0.0(4)
C22 O3 C21 N3 0.7(4)
C22 O3 C21 C20 -179.4(3)
N4 C20 C21 N3 -1.4(5)
N4 C20 C21 O3 178.7(3)
C31 C30 C29 C34 0.0(4)
C31 C30 C29 C28 -178.5(3)
C48 C28 C29 C30 -140.6(3)
C25 C28 C29 C30 36.4(4)
C48 C28 C29 C34 41.1(4)
C25 C28 C29 C34 -142.0(3)
C30 C31 C32 C33 0.0(4)
C30 C31 C32 O1 172.5(3)
C1 O1 C32 C33 -133.2(3)
C1 O1 C32 C31 53.9(4)
C1 C2 N2 C3 0.5(4)
C4 C3 N2 C2 -0.4(4)
C52 C51 C50 C49 1.3(5)
C10 C5 C6 C7 1.9(4)
O2 C5 C6 C7 180.0(2)
C8 C7 C6 C5 -1.0(4)
C1 N1 C4 O2 -179.5(3)
C1 N1 C4 C3 2.0(4)
C5 O2 C4 N1 10.1(4)
C5 O2 C4 C3 -171.3(3)
N2 C3 C4 N1 -0.9(5)
N2 C3 C4 O2 -179.4(3)
C21 N3 C18 O4 179.8(3)
C21 N3 C18 C19 1.6(4)
C15 O4 C18 N3 3.0(4)
C15 O4 C18 C19 -178.7(3)
N4 C19 C18 N3 -1.8(5)
N4 C19 C18 O4 179.9(3)
C4 N1 C1 O1 178.1(2)
C4 N1 C1 C2 -1.9(4)
C32 O1 C1 N1 -7.8(4)
C32 O1 C1 C2 172.1(3)
N2 C2 C1 N1 0.7(5)
N2 C2 C1 O1 -179.2(3)
C11 C35 C36 C41 52.2(4)
C42 C35 C36 C41 -130.0(3)
C11 C35 C36 C37 -128.3(3)
C42 C35 C36 C37 49.5(4)
C31 C32 C33 C34 0.0(4)
O1 C32 C33 C34 -173.0(2)
C16 C15 C14 C13 -1.8(4)
O4 C15 C14 C13 -176.8(3)
C61 C66 C65 C64 -0.7(6)
C25 C24 C23 C22 -0.4(4)
C66 C65 C64 C63 0.2(6)
C56 C55 C60 C59 0.2(4)
C48 C55 C60 C59 177.0(3)
C55 C60 C59 C58 1.6(5)
C40 C39 C38 C37 0.6(5)
C39 C38 C37 C36 1.5(4)
C41 C36 C37 C38 -3.0(4)
C35 C36 C37 C38 177.5(3)
C60 C59 C58 C57 -1.1(5)
C51 C50 C49 C54 -2.4(4)
C51 C50 C49 C48 178.7(3)
C53 C54 C49 C50 1.3(4)
C53 C54 C49 C48 -179.8(3)
C28 C48 C49 C50 -124.6(3)
C55 C48 C49 C50 53.0(3)
C28 C48 C49 C54 56.5(4)
C55 C48 C49 C54 -125.9(3)
C10 C9 C8 C7 1.4(4)
C10 C9 C8 C11 -174.9(3)
C6 C7 C8 C9 -0.6(4)
C6 C7 C8 C11 175.7(3)
C35 C11 C8 C9 -139.8(3)
C12 C11 C8 C9 42.4(4)
C35 C11 C8 C7 44.0(4)
C12 C11 C8 C7 -133.7(3)
C42 C43 C44 C45 -0.7(5)
C60 C55 C56 C57 -2.4(4)
C48 C55 C56 C57 -179.2(3)
C32 C33 C34 C29 0.0(4)
C30 C29 C34 C33 0.0(4)
C28 C29 C34 C33 178.5(3)
C42 C47 C46 C45 -0.1(4)
C43 C44 C45 C46 -0.1(5)
C47 C46 C45 C44 0.5(5)
C59 C58 C57 C56 -1.1(5)
C55 C56 C57 C58 2.8(5)
C15 C16 C17 C12 0.4(4)
C39 C40 C41 C36 -0.6(5)
C37 C36 C41 C40 2.6(4)
C35 C36 C41 C40 -177.9(3)
C24 C23 C22 C27 -1.9(4)
C24 C23 C22 O3 -178.4(3)
C21 O3 C22 C23 -126.0(3)
C21 O3 C22 C27 57.5(4)
C65 C66 C61 C62 0.0(6)
C65 C64 C63 C62 1.0(6)
C66 C61 C62 C63 1.3(6)
C64 C63 C62 C61 -1.8(6)
C16 C17 C12 C13 -3.1(4)
C16 C17 C12 C11 179.9(3)
C35 C11 C12 C13 48.1(4)
C8 C11 C12 C13 -134.2(3)
C35 C11 C12 C17 -135.0(3)
C8 C11 C12 C17 42.7(4)
C46 C47 C42 C43 -0.8(4)
C46 C47 C42 C35 -179.8(3)
C44 C43 C42 C47 1.2(4)
C44 C43 C42 C35 -179.8(3)
C11 C35 C42 C47 -132.2(3)
C36 C35 C42 C47 50.0(4)
C11 C35 C42 C43 48.8(4)
C36 C35 C42 C43 -129.0(3)
C25 C26 C27 C22 -1.8(4)
C23 C22 C27 C26 3.0(4)
O3 C22 C27 C26 179.3(3)
C15 C14 C13 C12 -1.0(4)
C17 C12 C13 C14 3.4(4)
C11 C12 C13 C14 -179.7(3)
C50 C51 C52 C53 0.9(5)
C54 C53 C52 C51 -2.0(5)
